data_2215848
loop_
_publ_author_name
'Lin-Hai Jing'
'Da-Bin Qin'

_publ_section_title <i>N</i>,<i>N</i>'-Dimethyl-<i>N</i>,<i>N</i>'-diphenylnaphthalene-1,4-dicarboxamide
_journal_coeditor_code CI2482
_journal_issue 11
_journal_name_full 'Acta Crystallographica Section E'
_journal_page_first o4302
_journal_page_last o4302
_journal_paper_doi 10.1107/S1600536807049495
_journal_volume 63
_journal_year 2007
_chemical_formula_iupac 'C26 H22 N2 O2'
_chemical_formula_moiety 'C26 H22 N2 O2'
_chemical_formula_sum 'C26 H22 N2 O2'
_chemical_formula_weight 394.46
_chemical_name_systematic
;
<i>N</i>,<i>N</i>'-Dimethyl-<i>N</i>,<i>N</i>'-diphenylnaphthalene-1,4-
dicarboxamide
;
_space_group_IT_number 2
_symmetry_cell_setting triclinic
_symmetry_space_group_name_Hall '-P 1'
_symmetry_space_group_name_H-M 'P -1'
_atom_sites_solution_hydrogens geom
_atom_sites_solution_primary direct
_atom_sites_solution_secondary difmap
_audit_creation_method SHELXL-97
_cell_angle_alpha 105.3290(10)
_cell_angle_beta 92.391(2)
_cell_angle_gamma 111.656(2)
_cell_formula_units_Z 2
_cell_length_a 8.9970(6)
_cell_length_b 9.3627(5)
_cell_length_c 13.5538(7)
_cell_measurement_reflns_used 7714
_cell_measurement_temperature 153(2)
_cell_measurement_theta_max 27.51
_cell_measurement_theta_min 3.13
_cell_volume 1010.95(10)
_computing_cell_refinement 'RAPID-AUTO (Rigaku/MSC, 2004)'
_computing_data_collection 'RAPID-AUTO (Rigaku/MSC, 2004)'
_computing_data_reduction 'RAPID-AUTO (Rigaku/MSC, 2004)'
_computing_molecular_graphics 'XP in SHELXTL (Bruker, 1997)'
_computing_publication_material 'SHELXL97 (Sheldrick, 1997)'
_computing_structure_refinement 'SHELXL97 (Sheldrick, 1997)'
_computing_structure_solution 'SHELXS97 (Sheldrick, 1997)'
_diffrn_ambient_temperature 153(2)
_diffrn_measured_fraction_theta_full 0.991
_diffrn_measured_fraction_theta_max 0.991
_diffrn_measurement_device_type 'Rigaku R-AXIS RAPID'
_diffrn_measurement_method \w
_diffrn_radiation_monochromator graphite
_diffrn_radiation_source 'Rotating Anode'
_diffrn_radiation_type MoK\a
_diffrn_radiation_wavelength 0.71073
_diffrn_reflns_av_R_equivalents 0.0170
_diffrn_reflns_av_sigmaI/netI 0.0224
_diffrn_reflns_limit_h_max 11
_diffrn_reflns_limit_h_min -11
_diffrn_reflns_limit_k_max 12
_diffrn_reflns_limit_k_min -12
_diffrn_reflns_limit_l_max 17
_diffrn_reflns_limit_l_min -15
_diffrn_reflns_number 9974
_diffrn_reflns_theta_full 27.48
_diffrn_reflns_theta_max 27.48
_diffrn_reflns_theta_min 3.13
_diffrn_standards_decay_% 0
_diffrn_standards_interval_count 0
_diffrn_standards_interval_time 0
_diffrn_standards_number 0
_exptl_absorpt_coefficient_mu 0.082
_exptl_absorpt_correction_type none
_exptl_crystal_colour colourless
_exptl_crystal_density_diffrn 1.296
_exptl_crystal_density_method 'not measured'
_exptl_crystal_description Block
_exptl_crystal_F_000 416
_exptl_crystal_size_max 0.55
_exptl_crystal_size_mid 0.33
_exptl_crystal_size_min 0.21
_refine_diff_density_max 0.346
_refine_diff_density_min -0.264
_refine_ls_extinction_coef 0.017(4)
_refine_ls_extinction_expression Fc^*^=kFc[1+0.001xFc^2^\l^3^/sin(2\q)]^-1/4^
_refine_ls_extinction_method 'SHELXL97 (Sheldrick, 1997)'
_refine_ls_goodness_of_fit_ref 0.999
_refine_ls_hydrogen_treatment constr
_refine_ls_matrix_type full
_refine_ls_number_parameters 274
_refine_ls_number_reflns 4593
_refine_ls_number_restraints 0
_refine_ls_restrained_S_all 0.999
_refine_ls_R_factor_all 0.0508
_refine_ls_R_factor_gt 0.0390
_refine_ls_shift/su_max 0.001
_refine_ls_shift/su_mean 0.000
_refine_ls_structure_factor_coef Fsqd
_refine_ls_weighting_details 'calc w=1/[\s^2^(Fo^2^)+(0.0828P)^2^+0.2790P] where P=(Fo^2^+2Fc^2^)/3'
_refine_ls_weighting_scheme calc
_refine_ls_wR_factor_gt 0.1153
_refine_ls_wR_factor_ref 0.1359
_reflns_number_gt 3695
_reflns_number_total 4593
_reflns_threshold_expression I>2\s(I)
_cod_data_source_file ci2482.cif
_cod_data_source_block I
_cod_depositor_comments
;
The following automatic conversions were performed:
'_symmetry_cell_setting' value 'Triclinic' changed to 'triclinic'
according to '/home/saulius/struct/CIF-dictionaries/cif_core.dic'
dictionary named 'cif_core.dic' version 2.4.1 from 2010-06-29.

Automatic conversion script
Id: cif_fix_enum 1527 2010-12-29 10:47:43Z saulius 

The following automatic conversions were performed:

'_symmetry_cell_setting' value 'Triclinic' changed to 'triclinic'
according to /home/saulius/struct/CIF-dictionaries/cif_core.dic
dictionary named 'cif_core.dic' version 2.4.1 from 2010-06-29.

Automatic conversion script
Id: cif_fix_values 1715 2011-07-08 13:25:40Z adriana 
;
_cod_database_code 2215848
_cod_database_fobs_code 2215848

loop_
_symmetry_equiv_pos_as_xyz
'x, y, z'
'-x, -y, -z'

loop_
_atom_site_type_symbol
_atom_site_label
_atom_site_fract_x
_atom_site_fract_y
_atom_site_fract_z
_atom_site_U_iso_or_equiv
_atom_site_adp_type
_atom_site_calc_flag
_atom_site_refinement_flags
_atom_site_occupancy
N N1 0.78271(13) 0.56379(13) -0.00270(8) 0.0238(2) Uani d . 1
N N2 0.77994(13) 0.57326(13) 0.52950(8) 0.0258(3) Uani d . 1
O O1 0.80460(13) 0.32300(11) -0.03540(7) 0.0323(2) Uani d . 1
O O2 0.81029(13) 0.33566(11) 0.47733(7) 0.0320(2) Uani d . 1
C C1 0.78108(15) 0.44480(14) 0.13806(9) 0.0211(3) Uani d . 1
C C2 0.90138(15) 0.56211(14) 0.21448(10) 0.0232(3) Uani d . 1
H H2 0.9872 0.6429 0.1971 0.028 Uiso calc R 1
C C3 0.89866(15) 0.56371(14) 0.31845(10) 0.0234(3) Uani d . 1
H H3 0.9834 0.6451 0.3706 0.028 Uiso calc R 1
C C4 0.77506(15) 0.44910(14) 0.34541(9) 0.0208(3) Uani d . 1
C C5 0.51417(15) 0.20772(15) 0.29354(10) 0.0239(3) Uani d . 1
H H5 0.5098 0.2092 0.3637 0.029 Uiso calc R 1
C C6 0.39271(16) 0.09150(15) 0.21772(11) 0.0281(3) Uani d . 1
H H6 0.3048 0.0133 0.2356 0.034 Uiso calc R 1
C C7 0.39727(16) 0.08714(16) 0.11339(11) 0.0281(3) Uani d . 1
H H7 0.3130 0.0054 0.0612 0.034 Uiso calc R 1
C C8 0.52240(15) 0.19998(15) 0.08664(10) 0.0239(3) Uani d . 1
H H8 0.5236 0.1956 0.0159 0.029 Uiso calc R 1
C C9 0.65017(14) 0.32318(14) 0.16274(9) 0.0201(3) Uani d . 1
C C10 0.64688(14) 0.32649(13) 0.26882(9) 0.0196(3) Uani d . 1
C C11 0.79059(15) 0.43809(15) 0.02613(10) 0.0228(3) Uani d . 1
C C12 0.79649(18) 0.56323(18) -0.11009(10) 0.0314(3) Uani d . 1
H H12A 0.9103 0.6186 -0.1159 0.038 Uiso calc R 1
H H12B 0.7331 0.6190 -0.1308 0.038 Uiso calc R 1
H H12C 0.7552 0.4518 -0.1554 0.038 Uiso calc R 1
C C13 0.78233(16) 0.70820(15) 0.06758(10) 0.0233(3) Uani d . 1
C C14 0.64906(17) 0.70588(17) 0.11556(10) 0.0292(3) Uani d . 1
H H14 0.5575 0.6077 0.1038 0.035 Uiso calc R 1
C C15 0.6503(2) 0.84799(19) 0.18088(12) 0.0372(4) Uani d . 1
H H15 0.5594 0.8469 0.2143 0.045 Uiso calc R 1
C C16 0.7831(2) 0.99164(19) 0.19777(12) 0.0420(4) Uani d . 1
H H16 0.7832 1.0887 0.2426 0.050 Uiso calc R 1
C C17 0.9154(2) 0.99328(18) 0.14922(13) 0.0421(4) Uani d . 1
H H17 1.0064 1.0918 0.1606 0.050 Uiso calc R 1
C C18 0.91587(18) 0.85181(16) 0.08391(11) 0.0324(3) Uani d . 1
H H18 1.0070 0.8531 0.0506 0.039 Uiso calc R 1
C C19 0.78729(15) 0.44667(15) 0.45572(9) 0.0230(3) Uani d . 1
C C20 0.81888(19) 0.5865(2) 0.63851(10) 0.0377(4) Uani d . 1
H H20A 0.7882 0.4784 0.6460 0.045 Uiso calc R 1
H H20B 0.7591 0.6420 0.6806 0.045 Uiso calc R 1
H H20C 0.9354 0.6478 0.6618 0.045 Uiso calc R 1
C C21 0.74327(16) 0.69856(15) 0.50824(10) 0.0265(3) Uani d . 1
C C22 0.60438(17) 0.66366(17) 0.44191(11) 0.0298(3) Uani d . 1
H H22 0.5337 0.5546 0.4088 0.036 Uiso calc R 1
C C23 0.5681(2) 0.7869(2) 0.42367(14) 0.0452(4) Uani d . 1
H H23 0.4733 0.7616 0.3776 0.054 Uiso calc R 1
C C24 0.6678(3) 0.9448(2) 0.47155(18) 0.0592(6) Uani d . 1
H H24 0.6428 1.0288 0.4584 0.071 Uiso calc R 1
C C25 0.8031(3) 0.98039(19) 0.53825(18) 0.0631(7) Uani d . 1
H H25 0.8711 1.0900 0.5720 0.076 Uiso calc R 1
C C26 0.8442(2) 0.85844(18) 0.55828(14) 0.0451(4) Uani d . 1
H H26 0.9387 0.8848 0.6049 0.054 Uiso calc R 1

loop_
_atom_site_aniso_label
_atom_site_aniso_U_11
_atom_site_aniso_U_22
_atom_site_aniso_U_33
_atom_site_aniso_U_12
_atom_site_aniso_U_13
_atom_site_aniso_U_23
N1 0.0268(5) 0.0250(5) 0.0212(5) 0.0105(4) 0.0082(4) 0.0084(4)
N2 0.0271(6) 0.0300(6) 0.0192(5) 0.0122(4) 0.0031(4) 0.0043(4)
O1 0.0445(6) 0.0268(5) 0.0272(5) 0.0163(4) 0.0127(4) 0.0067(4)
O2 0.0407(6) 0.0317(5) 0.0287(5) 0.0183(4) 0.0022(4) 0.0120(4)
C1 0.0233(6) 0.0218(6) 0.0223(6) 0.0123(5) 0.0060(5) 0.0080(5)
C2 0.0218(6) 0.0202(6) 0.0272(6) 0.0072(5) 0.0056(5) 0.0080(5)
C3 0.0223(6) 0.0195(6) 0.0259(6) 0.0079(5) 0.0019(5) 0.0039(5)
C4 0.0237(6) 0.0199(6) 0.0214(6) 0.0119(5) 0.0041(5) 0.0055(5)
C5 0.0258(6) 0.0238(6) 0.0238(6) 0.0108(5) 0.0081(5) 0.0077(5)
C6 0.0239(6) 0.0236(6) 0.0331(7) 0.0059(5) 0.0086(5) 0.0072(5)
C7 0.0230(6) 0.0245(6) 0.0297(7) 0.0062(5) 0.0010(5) 0.0017(5)
C8 0.0255(6) 0.0247(6) 0.0209(6) 0.0112(5) 0.0024(5) 0.0040(5)
C9 0.0208(6) 0.0195(6) 0.0219(6) 0.0107(5) 0.0044(5) 0.0053(5)
C10 0.0211(6) 0.0184(5) 0.0213(6) 0.0107(4) 0.0043(4) 0.0047(4)
C11 0.0210(6) 0.0240(6) 0.0220(6) 0.0073(5) 0.0049(5) 0.0066(5)
C12 0.0402(8) 0.0383(7) 0.0225(6) 0.0190(6) 0.0121(6) 0.0139(6)
C13 0.0280(6) 0.0251(6) 0.0216(6) 0.0136(5) 0.0045(5) 0.0103(5)
C14 0.0290(7) 0.0358(7) 0.0278(7) 0.0162(6) 0.0065(5) 0.0123(6)
C15 0.0438(8) 0.0498(9) 0.0317(7) 0.0327(7) 0.0111(6) 0.0128(7)
C16 0.0638(11) 0.0347(8) 0.0360(8) 0.0318(8) 0.0044(7) 0.0065(6)
C17 0.0513(10) 0.0259(7) 0.0440(9) 0.0114(6) 0.0032(7) 0.0086(6)
C18 0.0334(7) 0.0295(7) 0.0339(7) 0.0103(6) 0.0088(6) 0.0116(6)
C19 0.0212(6) 0.0252(6) 0.0215(6) 0.0085(5) 0.0017(5) 0.0065(5)
C20 0.0412(8) 0.0539(9) 0.0185(6) 0.0246(7) 0.0008(6) 0.0037(6)
C21 0.0293(7) 0.0229(6) 0.0264(6) 0.0097(5) 0.0135(5) 0.0054(5)
C22 0.0354(7) 0.0320(7) 0.0303(7) 0.0181(6) 0.0141(6) 0.0139(6)
C23 0.0608(11) 0.0530(10) 0.0519(10) 0.0407(9) 0.0329(8) 0.0335(8)
C24 0.0801(15) 0.0446(10) 0.0856(15) 0.0423(10) 0.0564(13) 0.0394(10)
C25 0.0787(15) 0.0202(7) 0.0832(15) 0.0115(8) 0.0504(13) 0.0100(8)
C26 0.0413(9) 0.0280(7) 0.0492(9) 0.0028(6) 0.0187(7) -0.0013(7)

loop_
_atom_type_symbol
_atom_type_description
_atom_type_scat_dispersion_real
_atom_type_scat_dispersion_imag
_atom_type_scat_source
C C 0.0033 0.0016 'International Tables Vol C Tables 4.2.6.8 and 6.1.1.4'
H H 0.0000 0.0000 'International Tables Vol C Tables 4.2.6.8 and 6.1.1.4'
N N 0.0061 0.0033 'International Tables Vol C Tables 4.2.6.8 and 6.1.1.4'
O O 0.0106 0.0060 'International Tables Vol C Tables 4.2.6.8 and 6.1.1.4'

loop_
_geom_angle_atom_site_label_1
_geom_angle_atom_site_label_2
_geom_angle_atom_site_label_3
_geom_angle
C11 N1 C13 124.44(10)
C11 N1 C12 118.52(11)
C13 N1 C12 116.55(10)
C19 N2 C21 124.32(11)
C19 N2 C20 118.31(11)
C21 N2 C20 117.32(11)
C2 C1 C9 120.60(11)
C2 C1 C11 120.02(11)
C9 C1 C11 119.30(11)
C1 C2 C3 120.47(11)
C1 C2 H2 119.8
C3 C2 H2 119.8
C4 C3 C2 120.75(11)
C4 C3 H3 119.6
C2 C3 H3 119.6
C3 C4 C10 120.63(11)
C3 C4 C19 118.30(11)
C10 C4 C19 120.79(11)
C6 C5 C10 120.94(12)
C6 C5 H5 119.5
C10 C5 H5 119.5
C5 C6 C7 120.34(12)
C5 C6 H6 119.8
C7 C6 H6 119.8
C8 C7 C6 120.41(12)
C8 C7 H7 119.8
C6 C7 H7 119.8
C7 C8 C9 121.13(12)
C7 C8 H8 119.4
C9 C8 H8 119.4
C8 C9 C1 122.74(11)
C8 C9 C10 118.54(11)
C1 C9 C10 118.72(11)
C4 C10 C5 122.54(11)
C4 C10 C9 118.83(11)
C5 C10 C9 118.63(11)
O1 C11 N1 122.12(11)
O1 C11 C1 120.70(11)
N1 C11 C1 117.18(10)
N1 C12 H12A 109.5
N1 C12 H12B 109.5
H12A C12 H12B 109.5
N1 C12 H12C 109.5
H12A C12 H12C 109.5
H12B C12 H12C 109.5
C14 C13 C18 120.41(12)
C14 C13 N1 120.69(11)
C18 C13 N1 118.86(12)
C13 C14 C15 119.45(13)
C13 C14 H14 120.3
C15 C14 H14 120.3
C16 C15 C14 120.51(14)
C16 C15 H15 119.7
C14 C15 H15 119.7
C17 C16 C15 119.75(14)
C17 C16 H16 120.1
C15 C16 H16 120.1
C16 C17 C18 120.32(15)
C16 C17 H17 119.8
C18 C17 H17 119.8
C17 C18 C13 119.55(14)
C17 C18 H18 120.2
C13 C18 H18 120.2
O2 C19 N2 122.19(12)
O2 C19 C4 120.00(11)
N2 C19 C4 117.74(11)
N2 C20 H20A 109.5
N2 C20 H20B 109.5
H20A C20 H20B 109.5
N2 C20 H20C 109.5
H20A C20 H20C 109.5
H20B C20 H20C 109.5
C22 C21 C26 119.48(14)
C22 C21 N2 120.95(11)
C26 C21 N2 119.50(14)
C23 C22 C21 120.40(15)
C23 C22 H22 119.8
C21 C22 H22 119.8
C24 C23 C22 120.59(18)
C24 C23 H23 119.7
C22 C23 H23 119.7
C25 C24 C23 119.46(17)
C25 C24 H24 120.3
C23 C24 H24 120.3
C24 C25 C26 121.53(16)
C24 C25 H25 119.2
C26 C25 H25 119.2
C21 C26 C25 118.52(19)
C21 C26 H26 120.7
C25 C26 H26 120.7

loop_
_geom_bond_atom_site_label_1
_geom_bond_atom_site_label_2
_geom_bond_distance
N1 C11 1.3583(16)
N1 C13 1.4347(16)
N1 C12 1.4647(16)
N2 C19 1.3587(16)
N2 C21 1.4229(17)
N2 C20 1.4660(17)
O1 C11 1.2273(16)
O2 C19 1.2343(15)
C1 C2 1.3704(17)
C1 C9 1.4283(16)
C1 C11 1.5091(17)
C2 C3 1.4067(18)
C2 H2 0.95
C3 C4 1.3719(17)
C3 H3 0.95
C4 C10 1.4207(16)
C4 C19 1.5014(17)
C5 C6 1.3681(18)
C5 C10 1.4230(17)
C5 H5 0.95
C6 C7 1.4066(19)
C6 H6 0.95
C7 C8 1.3688(18)
C7 H7 0.95
C8 C9 1.4174(17)
C8 H8 0.95
C9 C10 1.4317(17)
C12 H12A 0.98
C12 H12B 0.98
C12 H12C 0.98
C13 C14 1.3836(19)
C13 C18 1.3887(18)
C14 C15 1.385(2)
C14 H14 0.95
C15 C16 1.384(2)
C15 H15 0.95
C16 C17 1.381(3)
C16 H16 0.95
C17 C18 1.387(2)
C17 H17 0.95
C18 H18 0.95
C20 H20A 0.98
C20 H20B 0.98
C20 H20C 0.98
C21 C22 1.388(2)
C21 C26 1.3906(19)
C22 C23 1.386(2)
C22 H22 0.95
C23 C24 1.370(3)
C23 H23 0.95
C24 C25 1.364(3)
C24 H24 0.95
C25 C26 1.408(3)
C25 H25 0.95
C26 H26 0.95

loop_
_geom_hbond_atom_site_label_D
_geom_hbond_atom_site_label_H
_geom_hbond_atom_site_label_A
_geom_hbond_site_symmetry_A
_geom_hbond_distance_DH
_geom_hbond_distance_HA
_geom_hbond_distance_DA
_geom_hbond_angle_DHA
C5 H5 Cg1 2_666 0.95 2.82 3.6140(10) 142

loop_
_geom_torsion_atom_site_label_1
_geom_torsion_atom_site_label_2
_geom_torsion_atom_site_label_3
_geom_torsion_atom_site_label_4
_geom_torsion
C9 C1 C2 C3 0.62(18)
C11 C1 C2 C3 -176.18(11)
C1 C2 C3 C4 -0.63(19)
C2 C3 C4 C10 -0.15(18)
C2 C3 C4 C19 173.82(11)
C10 C5 C6 C7 0.19(19)
C5 C6 C7 C8 -0.6(2)
C6 C7 C8 C9 0.2(2)
C7 C8 C9 C1 -178.76(12)
C7 C8 C9 C10 0.67(18)
C2 C1 C9 C8 179.58(11)
C11 C1 C9 C8 -3.59(18)
C2 C1 C9 C10 0.16(17)
C11 C1 C9 C10 176.98(10)
C3 C4 C10 C5 -178.34(11)
C19 C4 C10 C5 7.84(17)
C3 C4 C10 C9 0.91(17)
C19 C4 C10 C9 -172.90(10)
C6 C5 C10 C4 179.92(12)
C6 C5 C10 C9 0.66(18)
C8 C9 C10 C4 179.64(10)
C1 C9 C10 C4 -0.91(16)
C8 C9 C10 C5 -1.07(17)
C1 C9 C10 C5 178.38(10)
C13 N1 C11 O1 -173.60(12)
C12 N1 C11 O1 -1.91(18)
C13 N1 C11 C1 6.50(17)
C12 N1 C11 C1 178.19(11)
C2 C1 C11 O1 115.16(14)
C9 C1 C11 O1 -61.68(16)
C2 C1 C11 N1 -64.93(16)
C9 C1 C11 N1 118.22(12)
C11 N1 C13 C14 -70.76(17)
C12 N1 C13 C14 117.40(13)
C11 N1 C13 C18 111.51(14)
C12 N1 C13 C18 -60.33(16)
C18 C13 C14 C15 -0.5(2)
N1 C13 C14 C15 -178.25(12)
C13 C14 C15 C16 0.4(2)
C14 C15 C16 C17 -0.1(2)
C15 C16 C17 C18 -0.1(2)
C16 C17 C18 C13 0.0(2)
C14 C13 C18 C17 0.3(2)
N1 C13 C18 C17 178.08(13)
C21 N2 C19 O2 -175.71(12)
C20 N2 C19 O2 7.03(19)
C21 N2 C19 C4 7.42(18)
C20 N2 C19 C4 -169.84(12)
C3 C4 C19 O2 -109.93(14)
C10 C4 C19 O2 64.03(16)
C3 C4 C19 N2 67.01(15)
C10 C4 C19 N2 -119.03(13)
C19 N2 C21 C22 53.51(18)
C20 N2 C21 C22 -129.20(14)
C19 N2 C21 C26 -129.46(14)
C20 N2 C21 C26 47.84(17)
C26 C21 C22 C23 1.5(2)
N2 C21 C22 C23 178.52(12)
C21 C22 C23 C24 -0.7(2)
C22 C23 C24 C25 -0.5(3)
C23 C24 C25 C26 0.8(3)
C22 C21 C26 C25 -1.2(2)
N2 C21 C26 C25 -178.23(13)
C24 C25 C26 C21 0.0(3)

loop_
_cod_related_entry_id
_cod_related_entry_database
_cod_related_entry_code
1 ChemSpider 21121362
